data_4337289
loop_
_publ_author_name
'Hutchinson, Daniel J.'
'James, Matthew P.'
'Hanton, Lyall R.'
'Moratti, Stephen C.'

_publ_section_title
;
 Metal-induced isomerization of a molecular strand containing
 contradictory dynamic coordination sites.
;
_journal_issue 4
_journal_name_full 'Inorganic chemistry'
_journal_page_first 2122
_journal_page_last 2132
_journal_paper_doi 10.1021/ic4027392
_journal_volume 53
_journal_year 2014
_chemical_formula_moiety 'C41 H39 F18 N15 O20 Pb3 S6, C2 H3 N'
_chemical_formula_sum 'C43 H42 F18 N16 O20 Pb3 S6'
_chemical_formula_weight 2258.86
_chemical_name_systematic
;
 ?
;
_space_group_IT_number 2
_symmetry_cell_setting triclinic
_symmetry_space_group_name_Hall '-P 1'
_symmetry_space_group_name_H-M 'P -1'
_atom_sites_solution_hydrogens geom
_atom_sites_solution_primary direct
_atom_sites_solution_secondary difmap
_audit_creation_method SHELXL-97
_cell_angle_alpha 103.245(2)
_cell_angle_beta 92.541(3)
_cell_angle_gamma 102.890(2)
_cell_formula_units_Z 2
_cell_length_a 14.3516(9)
_cell_length_b 15.9545(9)
_cell_length_c 17.4788(11)
_cell_measurement_reflns_used 9739
_cell_measurement_temperature 91(2)
_cell_measurement_theta_max 25.40
_cell_measurement_theta_min 2.69
_cell_volume 3778.3(4)
_computing_cell_refinement 'Bruker SAINT'
_computing_data_collection 'Bruker APEX2'
_computing_data_reduction 'Bruker SAINT'
_computing_molecular_graphics 'Bruker SHELXTL'
_computing_publication_material 'Bruker SHELXTL'
_computing_structure_refinement 'SHELXL-97 (Sheldrick, 2008)'
_computing_structure_solution 'SHELXS-97 (Sheldrick, 2008)'
_diffrn_ambient_temperature 91(2)
_diffrn_measured_fraction_theta_full 0.997
_diffrn_measured_fraction_theta_max 0.997
_diffrn_measurement_device_type 'Bruker APEX-II CCD'
_diffrn_measurement_method '\f and \w scans'
_diffrn_radiation_monochromator graphite
_diffrn_radiation_source 'fine-focus sealed tube'
_diffrn_radiation_type MoK\a
_diffrn_radiation_wavelength 0.71069
_diffrn_reflns_av_R_equivalents 0.0480
_diffrn_reflns_av_sigmaI/netI 0.0663
_diffrn_reflns_limit_h_max 17
_diffrn_reflns_limit_h_min -17
_diffrn_reflns_limit_k_max 19
_diffrn_reflns_limit_k_min -16
_diffrn_reflns_limit_l_max 21
_diffrn_reflns_limit_l_min -21
_diffrn_reflns_number 42897
_diffrn_reflns_theta_full 25.50
_diffrn_reflns_theta_max 25.50
_diffrn_reflns_theta_min 2.22
_diffrn_standards_number 0
_exptl_absorpt_coefficient_mu 6.950
_exptl_absorpt_correction_T_max 0.535
_exptl_absorpt_correction_T_min 0.243
_exptl_absorpt_correction_type multi-scan
_exptl_absorpt_process_details 'SADABS (Bruker, 2004)'
_exptl_crystal_colour yellow
_exptl_crystal_density_diffrn 1.985
_exptl_crystal_density_method 'not measured'
_exptl_crystal_description plate
_exptl_crystal_F_000 2152
_exptl_crystal_size_max 0.37
_exptl_crystal_size_mid 0.18
_exptl_crystal_size_min 0.09
_platon_squeeze_details
;
;
_refine_diff_density_max 1.829
_refine_diff_density_min -1.266
_refine_diff_density_rms 0.175
_refine_ls_extinction_method none
_refine_ls_goodness_of_fit_ref 1.019
_refine_ls_hydrogen_treatment mixed
_refine_ls_matrix_type full
_refine_ls_number_parameters 962
_refine_ls_number_reflns 14038
_refine_ls_number_restraints 31
_refine_ls_restrained_S_all 1.021
_refine_ls_R_factor_all 0.0747
_refine_ls_R_factor_gt 0.0472
_refine_ls_shift/su_max 0.020
_refine_ls_shift/su_mean 0.000
_refine_ls_structure_factor_coef Fsqd
_refine_ls_weighting_details 'calc w=1/[\s^2^(Fo^2^)+(0.0733P)^2^+0.0000P] where P=(Fo^2^+2Fc^2^)/3'
_refine_ls_weighting_scheme calc
_refine_ls_wR_factor_gt 0.1222
_refine_ls_wR_factor_ref 0.1328
_reflns_number_gt 9670
_reflns_number_total 14038
_reflns_threshold_expression >2\s(I)
_cod_data_source_file ic4027392_si_002.cif
_cod_data_source_block Complex_3_sdjh993
_cod_depositor_comments
;
The following automatic conversions were performed:

'_symmetry_cell_setting' value 'Triclinic' changed to 'triclinic'
according to
/usr/data/users/saulius/automatic-downloads/current/ACS/lib/dictionaries/cif_core.dic
dictionary named 'cif_core.dic' version 2.4.2 from 2011-04-26.

Automatic conversion script
Id: cif_fix_values 2281 2013-09-26 08:29:07Z andrius 
;
_cod_original_sg_symbol_H-M 'P-1   '
_cod_database_code 4337289

loop_
_symmetry_equiv_pos_as_xyz
'x, y, z'
'-x, -y, -z'

loop_
_atom_site_label
_atom_site_type_symbol
_atom_site_fract_x
_atom_site_fract_y
_atom_site_fract_z
_atom_site_U_iso_or_equiv
_atom_site_adp_type
_atom_site_occupancy
_atom_site_symmetry_multiplicity
_atom_site_calc_flag
_atom_site_refinement_flags
C1 C 0.4950(7) 0.3984(6) 0.5443(6) 0.049(3) Uani 1 1 d .
H1A H 0.4762 0.3719 0.4885 0.059 Uiso 1 1 calc R
H1B H 0.4697 0.4508 0.5591 0.059 Uiso 1 1 calc R
C2 C 0.4538(7) 0.3330(6) 0.5918(6) 0.041(2) Uani 1 1 d .
C3 C 0.3634(7) 0.2779(6) 0.5727(6) 0.045(2) Uani 1 1 d .
H3 H 0.3263 0.2800 0.5285 0.054 Uiso 1 1 calc R
C4 C 0.3261(7) 0.2198(6) 0.6168(6) 0.049(3) Uani 1 1 d .
H4 H 0.2655 0.1816 0.6027 0.059 Uiso 1 1 calc R
C5 C 0.3822(7) 0.2207(6) 0.6829(6) 0.047(2) Uani 1 1 d .
H5 H 0.3594 0.1828 0.7147 0.056 Uiso 1 1 calc R
C6 C 0.4728(6) 0.2779(5) 0.7023(5) 0.036(2) Uani 1 1 d .
C7 C 0.5294(7) 0.2840(5) 0.7746(6) 0.041(2) Uani 1 1 d .
H7 H 0.5075 0.2448 0.8054 0.050 Uiso 1 1 calc R
C8 C 0.6172(7) 0.2956(6) 0.9203(6) 0.047(2) Uani 1 1 d .
H8A H 0.5578 0.3090 0.9356 0.071 Uiso 1 1 calc R
H8B H 0.6613 0.3072 0.9666 0.071 Uiso 1 1 calc R
H8C H 0.6057 0.2342 0.8929 0.071 Uiso 1 1 calc R
C9 C 0.7417(6) 0.4182(5) 0.8923(6) 0.035(2) Uani 1 1 d .
C10 C 0.7821(6) 0.4467(5) 0.9682(6) 0.040(2) Uani 1 1 d .
H10 H 0.7565 0.4210 1.0077 0.048 Uiso 1 1 calc R
C11 C 0.8652(6) 0.5174(5) 0.9842(6) 0.037(2) Uani 1 1 d .
C12 C 0.8541(6) 0.5203(5) 0.8525(6) 0.038(2) Uani 1 1 d .
C13 C 0.8954(7) 0.5612(6) 0.7882(6) 0.043(2) Uani 1 1 d .
H13A H 0.9015 0.5152 0.7438 0.065 Uiso 1 1 calc R
H13B H 0.9576 0.5998 0.8076 0.065 Uiso 1 1 calc R
H13C H 0.8536 0.5947 0.7721 0.065 Uiso 1 1 calc R
C14 C 0.8888(6) 0.5175(6) 1.1263(5) 0.040(2) Uani 1 1 d .
H14A H 0.8231 0.4843 1.1181 0.060 Uiso 1 1 calc R
H14B H 0.8976 0.5653 1.1728 0.060 Uiso 1 1 calc R
H14C H 0.9300 0.4794 1.1329 0.060 Uiso 1 1 calc R
C15 C 1.0441(7) 0.6581(5) 1.1271(6) 0.042(2) Uani 1 1 d .
H15 H 1.0396 0.6286 1.1675 0.050 Uiso 1 1 calc R
C16 C 1.1163(6) 0.7403(5) 1.1346(5) 0.033(2) Uani 1 1 d .
C17 C 1.1914(7) 0.7673(6) 1.1935(6) 0.045(2) Uani 1 1 d .
H17 H 1.1959 0.7329 1.2293 0.054 Uiso 1 1 calc R
C18 C 1.2599(6) 0.8450(5) 1.1998(6) 0.043(2) Uani 1 1 d .
H18 H 1.3113 0.8629 1.2389 0.052 Uiso 1 1 calc R
C19 C 1.2507(6) 0.8957(5) 1.1472(5) 0.036(2) Uani 1 1 d .
H19 H 1.2961 0.9482 1.1497 0.043 Uiso 1 1 calc R
C20 C 1.1720(6) 0.8667(5) 1.0903(5) 0.033(2) Uani 1 1 d .
C21 C 1.1595(6) 0.9205(5) 1.0350(5) 0.038(2) Uani 1 1 d .
H21 H 1.2070 0.9708 1.0348 0.046 Uiso 1 1 calc R
C22 C 1.1611(6) 1.0107(6) 0.9193(6) 0.044(2) Uani 1 1 d .
H22A H 1.1515 1.0241 0.8691 0.066 Uiso 1 1 calc R
H22B H 1.2166 0.9866 0.9204 0.066 Uiso 1 1 calc R
H22C H 1.1707 1.0639 0.9607 0.066 Uiso 1 1 calc R
C23 C 0.9905(6) 0.9252(5) 0.8863(5) 0.034(2) Uani 1 1 d .
C24 C 0.9727(6) 0.9689(5) 0.8304(5) 0.035(2) Uani 1 1 d .
H24 H 1.0190 1.0156 0.8213 0.043 Uiso 1 1 calc R
C25 C 0.8812(6) 0.9404(6) 0.7871(5) 0.038(2) Uani 1 1 d .
C26 C 0.8388(6) 0.8383(5) 0.8583(5) 0.035(2) Uani 1 1 d .
C27 C 0.7641(7) 0.7637(6) 0.8745(6) 0.047(2) Uani 1 1 d .
H27A H 0.7525 0.7134 0.8299 0.070 Uiso 1 1 calc R
H27B H 0.7056 0.7823 0.8836 0.070 Uiso 1 1 calc R
H27C H 0.7866 0.7476 0.9204 0.070 Uiso 1 1 calc R
C28 C 0.9218(8) 1.0515(7) 0.7051(7) 0.065(3) Uani 1 1 d .
H28A H 0.9477 1.0275 0.6575 0.097 Uiso 1 1 calc R
H28B H 0.9733 1.0799 0.7462 0.097 Uiso 1 1 calc R
H28C H 0.8877 1.0942 0.6958 0.097 Uiso 1 1 calc R
C29 C 0.7472(7) 0.9687(6) 0.6255(6) 0.043(2) Uani 1 1 d .
H29 H 0.7919 1.0116 0.6095 0.052 Uiso 1 1 calc R
C30 C 0.6534(7) 0.9309(6) 0.5792(6) 0.041(2) Uani 1 1 d .
C31 C 0.6341(8) 0.9596(6) 0.5136(6) 0.051(3) Uani 1 1 d .
H31 H 0.6783 1.0041 0.4992 0.061 Uiso 1 1 calc R
C32 C 0.5438(9) 0.9187(7) 0.4682(6) 0.058(3) Uani 1 1 d .
H32 H 0.5278 0.9354 0.4226 0.070 Uiso 1 1 calc R
C33 C 0.4813(9) 0.8548(7) 0.4927(6) 0.056(3) Uani 1 1 d .
H33 H 0.4227 0.8272 0.4628 0.067 Uiso 1 1 calc R
C34 C 0.5024(7) 0.8300(6) 0.5605(6) 0.045(2) Uani 1 1 d .
C35 C 0.4341(8) 0.7624(7) 0.5905(6) 0.058(3) Uani 1 1 d .
H35A H 0.3844 0.7887 0.6146 0.069 Uiso 1 1 calc R
H35B H 0.4034 0.7133 0.5464 0.069 Uiso 1 1 calc R
C36 C 0.829(2) 0.309(2) 0.5237(17) 0.180(10) Uani 1 1 d U
C37 C 0.4725(15) 0.5442(9) 0.8746(14) 0.137(9) Uani 1 1 d .
C38 C 0.7300(9) 0.7265(7) 1.1029(7) 0.061(3) Uani 1 1 d .
C39 C 1.1847(13) 0.7046(15) 0.7747(13) 0.139(9) Uani 1 1 d .
C40 C 0.8639(10) 0.6783(9) 0.6156(8) 0.074(4) Uani 1 1 d .
C41 C 0.4288(9) 1.0309(8) 0.8325(9) 0.073(4) Uani 1 1 d .
C42 C 0.5617(7) 0.8806(6) 0.9333(6) 0.044(2) Uani 1 1 d .
C43 C 0.4674(8) 0.8284(9) 0.9335(11) 0.119(6) Uani 1 1 d .
H43A H 0.4225 0.8654 0.9372 0.179 Uiso 1 1 calc R
H43B H 0.4652 0.8023 0.9779 0.179 Uiso 1 1 calc R
H43C H 0.4508 0.7824 0.8855 0.179 Uiso 1 1 calc R
N1 N 0.5087(5) 0.3325(4) 0.6562(5) 0.0402(19) Uani 1 1 d .
N2 N 0.6090(5) 0.3420(4) 0.7973(5) 0.0371(18) Uani 1 1 d .
N3 N 0.6583(5) 0.3508(4) 0.8684(5) 0.0373(18) Uani 1 1 d .
N4 N 0.7779(5) 0.4532(4) 0.8331(5) 0.0382(19) Uani 1 1 d .
N5 N 0.8998(5) 0.5555(4) 0.9260(5) 0.0370(18) Uani 1 1 d .
N6 N 0.9126(5) 0.5535(4) 1.0579(4) 0.0345(17) Uani 1 1 d .
N7 N 0.9860(5) 0.6270(4) 1.0628(5) 0.0353(18) Uani 1 1 d .
N8 N 1.1065(5) 0.7901(4) 1.0827(4) 0.0326(17) Uani 1 1 d .
N9 N 1.0843(5) 0.8989(4) 0.9872(4) 0.0297(16) Uani 1 1 d U
N10 N 1.0762(5) 0.9455(4) 0.9308(4) 0.0322(17) Uani 1 1 d .
N11 N 0.9208(5) 0.8582(4) 0.9006(4) 0.0334(17) Uani 1 1 d .
N12 N 0.8138(5) 0.8758(4) 0.8034(4) 0.0351(17) Uani 1 1 d .
N13 N 0.8567(5) 0.9807(4) 0.7287(5) 0.0395(18) Uani 1 1 d .
N14 N 0.7695(6) 0.9442(4) 0.6878(4) 0.0374(18) Uani 1 1 d .
N15 N 0.5915(6) 0.8672(5) 0.6028(5) 0.049(2) Uani 1 1 d .
N16 N 0.6370(7) 0.9194(6) 0.9324(6) 0.064(3) Uani 1 1 d .
O1 O 0.5962(5) 0.4228(4) 0.5585(4) 0.0459(16) Uani 1 1 d .
H1 H 0.6351 0.4329 0.5188 0.055 Uiso 1 1 calc R
O2 O 0.4803(5) 0.7304(5) 0.6458(4) 0.063(2) Uani 1 1 d .
H2 H 0.4549 0.6742 0.6531 0.076 Uiso 1 1 calc R
O11 O 0.7211(6) 0.2995(6) 0.6309(6) 0.099(3) Uani 1 1 d U
O12 O 0.8129(7) 0.1905(6) 0.6044(6) 0.109(3) Uani 1 1 d .
O13 O 0.8927(9) 0.3478(6) 0.6718(6) 0.127(4) Uani 1 1 d .
O21 O 0.5143(6) 0.5137(6) 0.7308(6) 0.104(3) Uani 1 1 d U
O22 O 0.6384(6) 0.5679(5) 0.8370(5) 0.083(3) Uani 1 1 d .
O23 O 0.5401(5) 0.6662(4) 0.8072(4) 0.0578(19) Uani 1 1 d .
O31 O 0.9035(5) 0.8094(4) 1.1023(4) 0.0542(19) Uani 1 1 d .
O32 O 0.8215(5) 0.8610(4) 1.2149(4) 0.0518(18) Uani 1 1 d .
O33 O 0.8712(6) 0.7219(5) 1.1969(5) 0.074(2) Uani 1 1 d .
O41 O 1.1037(4) 0.7037(4) 0.8977(4) 0.0537(18) Uani 1 1 d .
O42 O 1.2429(5) 0.8245(4) 0.9038(5) 0.069(2) Uani 1 1 d .
O43 O 1.2620(5) 0.6790(5) 0.8992(7) 0.099(3) Uani 1 1 d .
O51 O 0.7141(5) 0.7377(4) 0.6214(4) 0.0488(17) Uani 1 1 d .
O52 O 0.7014(5) 0.5879(4) 0.5458(4) 0.0590(19) Uani 1 1 d .
O53 O 0.7236(5) 0.6239(4) 0.6894(4) 0.0570(19) Uani 1 1 d .
O61 O 0.5486(5) 0.9538(4) 0.7662(4) 0.0534(18) Uani 1 1 d .
O62 O 0.4039(7) 0.9475(6) 0.6841(5) 0.107(3) Uani 1 1 d .
O63 O 0.5232(6) 1.0791(6) 0.7252(5) 0.081(3) Uani 1 1 d .
F11 F 0.9306(8) 0.3095(10) 0.5137(8) 0.204(6) Uani 1 1 d .
F12 F 0.7762(10) 0.2572(13) 0.4628(6) 0.242(9) Uani 1 1 d D
F13 F 0.8277(11) 0.3976(11) 0.5271(10) 0.220(7) Uani 1 1 d .
F21 F 0.3865(9) 0.5448(8) 0.8635(12) 0.223(9) Uani 1 1 d .
F22 F 0.4756(8) 0.4663(5) 0.8853(7) 0.154(5) Uani 1 1 d .
F23 F 0.4962(14) 0.5989(7) 0.9438(8) 0.223(9) Uani 1 1 d .
F31 F 0.7449(5) 0.6589(4) 1.0482(4) 0.076(2) Uani 1 1 d .
F32 F 0.6638(5) 0.6966(5) 1.1452(5) 0.105(3) Uani 1 1 d .
F33 F 0.6948(5) 0.7799(5) 1.0664(5) 0.093(2) Uani 1 1 d .
F41 F 1.1522(7) 0.6094(7) 0.7536(6) 0.162(5) Uani 1 1 d .
F42 F 1.2737(8) 0.7242(8) 0.7493(5) 0.173(5) Uani 1 1 d .
F43 F 1.1308(10) 0.7357(16) 0.7471(9) 0.265(13) Uani 1 1 d .
F51 F 0.9001(6) 0.6072(6) 0.6134(5) 0.108(3) Uani 1 1 d .
F52 F 0.8910(5) 0.7068(6) 0.5535(4) 0.099(3) Uani 1 1 d .
F53 F 0.9105(5) 0.7408(5) 0.6812(5) 0.088(2) Uani 1 1 d .
F61 F 0.3602(7) 1.0766(6) 0.8194(6) 0.131(4) Uani 1 1 d .
F62 F 0.4940(6) 1.0822(5) 0.8872(5) 0.102(3) Uani 1 1 d .
F63 F 0.3849(5) 0.9651(4) 0.8604(5) 0.094(2) Uani 1 1 d .
S1 S 0.8060(3) 0.2779(3) 0.6114(2) 0.0790(10) Uani 1 1 d D
S2 S 0.5476(2) 0.57770(16) 0.8041(2) 0.0650(9) Uani 1 1 d .
S3 S 0.84316(17) 0.78552(15) 1.16246(16) 0.0462(6) Uani 1 1 d .
S4 S 1.20199(16) 0.73282(13) 0.88178(15) 0.0393(6) Uani 1 1 d U
S5 S 0.73786(18) 0.65388(15) 0.61865(15) 0.0439(6) Uani 1 1 d .
S6 S 0.48178(18) 1.00280(16) 0.74601(15) 0.0447(6) Uani 1 1 d .
Pb1 Pb 0.66712(3) 0.43743(2) 0.69996(2) 0.04226(12) Uani 1 1 d .
Pb2 Pb 0.97386(2) 0.741819(19) 0.97796(2) 0.03534(11) Uani 1 1 d .
Pb3 Pb 0.63223(3) 0.82605(2) 0.72544(2) 0.03769(11) Uani 1 1 d .

loop_
_atom_site_aniso_label
_atom_site_aniso_U_11
_atom_site_aniso_U_22
_atom_site_aniso_U_33
_atom_site_aniso_U_23
_atom_site_aniso_U_13
_atom_site_aniso_U_12
C1 0.056(7) 0.032(5) 0.061(7) 0.008(5) 0.018(5) 0.016(5)
C2 0.036(6) 0.030(5) 0.056(6) 0.003(5) 0.011(5) 0.010(4)
C3 0.040(6) 0.035(5) 0.064(7) 0.014(5) 0.014(5) 0.012(4)
C4 0.034(6) 0.031(5) 0.074(7) -0.001(5) 0.011(5) 0.004(4)
C5 0.040(6) 0.031(5) 0.065(7) 0.006(5) 0.016(5) 0.005(4)
C6 0.033(5) 0.025(4) 0.048(6) 0.005(4) 0.015(4) 0.007(4)
C7 0.044(6) 0.020(4) 0.056(6) -0.002(4) 0.018(5) 0.008(4)
C8 0.047(6) 0.027(5) 0.061(6) 0.008(4) 0.006(5) -0.003(4)
C9 0.038(5) 0.011(4) 0.054(6) 0.004(4) 0.019(5) 0.001(4)
C10 0.031(5) 0.013(4) 0.071(7) 0.005(4) 0.017(5) 0.001(4)
C11 0.039(5) 0.016(4) 0.062(6) 0.009(4) 0.020(5) 0.015(4)
C12 0.031(5) 0.019(4) 0.069(7) 0.013(4) 0.022(5) 0.009(4)
C13 0.038(5) 0.023(5) 0.066(6) 0.012(4) 0.005(5) 0.002(4)
C14 0.026(5) 0.028(5) 0.061(6) 0.009(4) 0.004(4) -0.004(4)
C15 0.046(6) 0.021(4) 0.061(6) 0.009(4) 0.014(5) 0.013(4)
C16 0.023(5) 0.021(4) 0.049(5) -0.001(4) 0.009(4) 0.002(3)
C17 0.045(6) 0.029(5) 0.063(6) 0.006(5) 0.008(5) 0.019(4)
C18 0.033(5) 0.019(4) 0.068(7) -0.001(4) -0.006(5) 0.000(4)
C19 0.026(5) 0.011(4) 0.060(6) -0.002(4) 0.005(4) -0.006(3)
C20 0.031(5) 0.016(4) 0.052(6) 0.005(4) 0.016(4) 0.006(4)
C21 0.030(5) 0.013(4) 0.063(6) -0.006(4) 0.016(5) 0.000(4)
C22 0.021(5) 0.033(5) 0.078(7) 0.021(5) 0.005(5) -0.001(4)
C23 0.030(5) 0.021(4) 0.048(5) -0.001(4) 0.010(4) 0.010(4)
C24 0.042(5) 0.015(4) 0.048(5) 0.001(4) 0.014(4) 0.007(4)
C25 0.036(5) 0.026(5) 0.044(5) -0.011(4) 0.002(4) 0.008(4)
C26 0.034(5) 0.022(4) 0.045(5) 0.003(4) 0.004(4) 0.002(4)
C27 0.036(6) 0.041(6) 0.064(7) 0.021(5) 0.002(5) 0.004(4)
C28 0.059(7) 0.044(6) 0.097(9) 0.042(6) -0.005(7) 0.001(5)
C29 0.043(6) 0.026(5) 0.057(6) -0.002(4) 0.016(5) 0.013(4)
C30 0.045(6) 0.025(5) 0.051(6) -0.001(4) 0.005(5) 0.010(4)
C31 0.067(7) 0.034(5) 0.056(6) 0.010(5) 0.005(6) 0.024(5)
C32 0.082(9) 0.052(7) 0.052(7) 0.002(5) 0.013(6) 0.048(7)
C33 0.070(8) 0.053(7) 0.041(6) -0.013(5) -0.017(6) 0.036(6)
C34 0.046(6) 0.032(5) 0.050(6) -0.010(5) -0.005(5) 0.017(5)
C35 0.054(7) 0.040(6) 0.067(7) -0.006(5) -0.006(6) 0.011(5)
C36 0.167(17) 0.220(19) 0.188(17) 0.052(15) 0.028(14) 0.112(15)
C37 0.150(17) 0.032(8) 0.25(2) 0.028(11) 0.153(16) 0.035(9)
C38 0.064(8) 0.041(6) 0.075(8) 0.008(6) 0.023(7) 0.007(6)
C39 0.065(12) 0.140(17) 0.152(18) -0.043(14) 0.056(12) -0.026(11)
C40 0.072(9) 0.085(10) 0.073(9) 0.023(8) 0.023(8) 0.026(8)
C41 0.060(8) 0.038(6) 0.124(11) 0.026(7) 0.026(8) 0.007(6)
C42 0.041(6) 0.036(5) 0.056(6) 0.017(5) -0.001(5) 0.004(5)
C43 0.036(7) 0.092(11) 0.25(2) 0.089(12) 0.039(10) 0.010(7)
N1 0.039(5) 0.019(4) 0.060(5) 0.003(4) 0.026(4) 0.006(3)
N2 0.035(4) 0.016(3) 0.058(5) 0.002(3) 0.013(4) 0.006(3)
N3 0.027(4) 0.020(4) 0.058(5) 0.004(3) 0.007(4) -0.003(3)
N4 0.030(4) 0.013(3) 0.068(5) 0.002(3) 0.014(4) 0.003(3)
N5 0.028(4) 0.023(4) 0.060(5) 0.010(4) 0.010(4) 0.006(3)
N6 0.032(4) 0.020(4) 0.049(5) 0.008(3) 0.008(4) 0.000(3)
N7 0.021(4) 0.017(3) 0.064(5) -0.002(3) 0.007(4) 0.009(3)
N8 0.024(4) 0.011(3) 0.057(5) -0.002(3) 0.006(3) 0.001(3)
N9 0.027(4) 0.008(3) 0.047(4) -0.009(3) 0.000(3) 0.008(3)
N10 0.019(4) 0.019(3) 0.056(5) 0.007(3) 0.007(3) -0.002(3)
N11 0.023(4) 0.024(4) 0.052(5) 0.007(3) 0.004(3) 0.004(3)
N12 0.035(4) 0.021(4) 0.046(4) 0.005(3) 0.009(4) 0.004(3)
N13 0.033(4) 0.022(4) 0.061(5) 0.011(4) 0.003(4) 0.002(3)
N14 0.052(5) 0.027(4) 0.035(4) 0.003(3) 0.008(4) 0.017(4)
N15 0.059(6) 0.031(4) 0.054(5) -0.007(4) 0.001(4) 0.024(4)
N16 0.049(6) 0.043(5) 0.094(7) 0.018(5) 0.009(5) -0.005(4)
O1 0.042(4) 0.033(3) 0.057(4) 0.006(3) 0.016(3) 0.000(3)
O2 0.069(5) 0.049(4) 0.064(5) 0.019(4) -0.019(4) -0.002(4)
O11 0.081(6) 0.069(6) 0.159(8) 0.025(5) 0.068(6) 0.036(5)
O12 0.099(8) 0.074(6) 0.139(9) -0.019(6) 0.019(7) 0.035(6)
O13 0.180(12) 0.063(6) 0.109(8) 0.005(5) 0.052(8) -0.019(7)
O21 0.078(6) 0.060(5) 0.137(8) -0.043(5) -0.007(6) 0.015(5)
O22 0.083(6) 0.061(5) 0.127(7) 0.039(5) 0.049(6) 0.042(5)
O23 0.045(4) 0.030(4) 0.093(5) 0.002(4) 0.010(4) 0.009(3)
O31 0.045(4) 0.027(3) 0.098(5) 0.019(3) 0.037(4) 0.014(3)
O32 0.051(4) 0.026(3) 0.076(5) 0.001(3) 0.015(4) 0.014(3)
O33 0.108(7) 0.044(4) 0.089(6) 0.027(4) 0.029(5) 0.042(4)
O41 0.035(4) 0.030(3) 0.085(5) -0.002(3) 0.022(4) -0.003(3)
O42 0.052(5) 0.020(3) 0.120(6) -0.010(4) 0.039(4) -0.001(3)
O43 0.046(5) 0.053(5) 0.218(11) 0.079(6) 0.003(6) 0.008(4)
O51 0.058(4) 0.028(3) 0.058(4) 0.001(3) 0.002(3) 0.017(3)
O52 0.075(5) 0.035(4) 0.064(5) 0.000(3) 0.020(4) 0.016(4)
O53 0.067(5) 0.043(4) 0.066(5) 0.017(4) 0.023(4) 0.018(4)
O61 0.049(4) 0.055(4) 0.059(4) 0.000(3) 0.007(3) 0.032(4)
O62 0.116(8) 0.105(7) 0.091(7) -0.023(6) -0.018(6) 0.058(6)
O63 0.061(5) 0.081(6) 0.109(7) 0.052(5) 0.005(5) 0.004(4)
F11 0.116(9) 0.248(15) 0.271(15) 0.071(12) 0.135(10) 0.063(9)
F12 0.123(11) 0.32(2) 0.239(17) -0.036(15) -0.031(11) 0.077(12)
F13 0.237(16) 0.221(15) 0.291(18) 0.144(14) 0.174(14) 0.126(13)
F21 0.125(9) 0.096(8) 0.48(3) 0.097(12) 0.186(14) 0.037(7)
F22 0.179(10) 0.054(5) 0.249(12) 0.049(6) 0.150(9) 0.037(5)
F23 0.42(3) 0.077(7) 0.217(13) 0.053(8) 0.234(16) 0.096(11)
F31 0.077(5) 0.042(3) 0.092(5) -0.016(3) 0.023(4) 0.008(3)
F32 0.067(5) 0.090(5) 0.122(6) -0.011(4) 0.059(5) -0.025(4)
F33 0.071(5) 0.089(5) 0.109(6) -0.012(5) -0.005(4) 0.036(4)
F41 0.124(9) 0.138(9) 0.143(9) -0.068(7) 0.035(7) -0.036(7)
F42 0.129(9) 0.228(13) 0.096(7) -0.009(7) 0.056(6) -0.052(8)
F43 0.112(11) 0.55(4) 0.168(12) 0.240(19) -0.021(9) -0.001(14)
F51 0.099(6) 0.128(7) 0.126(7) 0.034(5) 0.043(5) 0.081(6)
F52 0.077(5) 0.138(7) 0.090(5) 0.048(5) 0.039(4) 0.015(5)
F53 0.051(4) 0.107(6) 0.098(5) 0.016(5) 0.013(4) 0.009(4)
F61 0.152(8) 0.134(7) 0.174(9) 0.089(7) 0.097(7) 0.105(7)
F62 0.081(6) 0.070(5) 0.132(7) -0.001(5) 0.012(5) -0.002(4)
F63 0.100(6) 0.052(4) 0.146(7) 0.046(4) 0.065(5) 0.020(4)
S1 0.080(2) 0.103(3) 0.081(2) 0.034(2) 0.0410(19) 0.058(2)
S2 0.0580(18) 0.0274(13) 0.103(2) -0.0014(14) 0.0369(17) 0.0088(12)
S3 0.0387(14) 0.0239(11) 0.0764(18) 0.0089(12) 0.0173(13) 0.0094(10)
S4 0.0315(12) 0.0199(10) 0.0625(15) 0.0052(10) 0.0107(11) 0.0017(9)
S5 0.0515(15) 0.0284(12) 0.0538(15) 0.0086(11) 0.0161(12) 0.0130(11)
S6 0.0405(14) 0.0346(13) 0.0605(16) 0.0143(12) 0.0084(12) 0.0089(11)
Pb1 0.0402(2) 0.02296(18) 0.0572(2) 0.00405(16) 0.01380(18) -0.00159(15)
Pb2 0.02325(18) 0.01344(16) 0.0665(3) 0.00637(15) 0.00491(16) 0.00209(12)
Pb3 0.0386(2) 0.02421(18) 0.0453(2) 0.00087(15) 0.00187(16) 0.00580(15)

loop_
_atom_type_symbol
_atom_type_description
_atom_type_scat_dispersion_real
_atom_type_scat_dispersion_imag
_atom_type_scat_source
C C 0.0033 0.0016 'International Tables Vol C Tables 4.2.6.8 and 6.1.1.4'
H H 0.0000 0.0000 'International Tables Vol C Tables 4.2.6.8 and 6.1.1.4'
N N 0.0061 0.0033 'International Tables Vol C Tables 4.2.6.8 and 6.1.1.4'
O O 0.0106 0.0060 'International Tables Vol C Tables 4.2.6.8 and 6.1.1.4'
F F 0.0171 0.0103 'International Tables Vol C Tables 4.2.6.8 and 6.1.1.4'
S S 0.1246 0.1234 'International Tables Vol C Tables 4.2.6.8 and 6.1.1.4'
Pb Pb -3.3944 10.1111 'International Tables Vol C Tables 4.2.6.8 and 6.1.1.4'

loop_
_geom_angle_atom_site_label_1
_geom_angle_atom_site_label_2
_geom_angle_atom_site_label_3
_geom_angle
O1 C1 C2 109.9(8)
O1 C1 H1A 109.7
C2 C1 H1A 109.7
O1 C1 H1B 109.7
C2 C1 H1B 109.7
H1A C1 H1B 108.2
N1 C2 C3 120.3(9)
N1 C2 C1 117.2(8)
C3 C2 C1 122.4(9)
C4 C3 C2 122.0(10)
C4 C3 H3 119.0
C2 C3 H3 119.0
C3 C4 C5 117.0(9)
C3 C4 H4 121.5
C5 C4 H4 121.5
C4 C5 C6 120.3(9)
C4 C5 H5 119.8
C6 C5 H5 119.8
N1 C6 C5 121.2(9)
N1 C6 C7 118.0(8)
C5 C6 C7 120.7(8)
N2 C7 C6 121.8(9)
N2 C7 H7 119.1
C6 C7 H7 119.1
N3 C8 H8A 109.5
N3 C8 H8B 109.5
H8A C8 H8B 109.5
N3 C8 H8C 109.5
H8A C8 H8C 109.5
H8B C8 H8C 109.5
N4 C9 C10 123.2(8)
N4 C9 N3 113.9(8)
C10 C9 N3 122.8(8)
C9 C10 C11 116.7(9)
C9 C10 H10 121.7
C11 C10 H10 121.7
N5 C11 N6 116.3(8)
N5 C11 C10 120.6(9)
N6 C11 C10 123.1(8)
N4 C12 N5 125.4(8)
N4 C12 C13 118.2(9)
N5 C12 C13 116.4(8)
C12 C13 H13A 109.5
C12 C13 H13B 109.5
H13A C13 H13B 109.5
C12 C13 H13C 109.5
H13A C13 H13C 109.5
H13B C13 H13C 109.5
N6 C14 H14A 109.5
N6 C14 H14B 109.5
H14A C14 H14B 109.5
N6 C14 H14C 109.5
H14A C14 H14C 109.5
H14B C14 H14C 109.5
N7 C15 C16 118.3(9)
N7 C15 H15 120.9
C16 C15 H15 120.9
N8 C16 C17 121.2(8)
N8 C16 C15 117.9(8)
C17 C16 C15 120.8(9)
C16 C17 C18 120.4(9)
C16 C17 H17 119.8
C18 C17 H17 119.8
C19 C18 C17 118.8(9)
C19 C18 H18 120.6
C17 C18 H18 120.6
C18 C19 C20 118.5(8)
C18 C19 H19 120.7
C20 C19 H19 120.7
N8 C20 C19 123.0(8)
N8 C20 C21 117.5(8)
C19 C20 C21 119.5(7)
N9 C21 C20 120.2(8)
N9 C21 H21 119.9
C20 C21 H21 119.9
N10 C22 H22A 109.5
N10 C22 H22B 109.5
H22A C22 H22B 109.5
N10 C22 H22C 109.5
H22A C22 H22C 109.5
H22B C22 H22C 109.5
N10 C23 N11 116.3(8)
N10 C23 C24 122.9(8)
N11 C23 C24 120.8(8)
C23 C24 C25 117.4(8)
C23 C24 H24 121.3
C25 C24 H24 121.3
N12 C25 N13 118.0(8)
N12 C25 C24 120.5(9)
N13 C25 C24 121.4(8)
N11 C26 N12 127.6(8)
N11 C26 C27 115.6(8)
N12 C26 C27 116.9(8)
C26 C27 H27A 109.5
C26 C27 H27B 109.5
H27A C27 H27B 109.5
C26 C27 H27C 109.5
H27A C27 H27C 109.5
H27B C27 H27C 109.5
N13 C28 H28A 109.5
N13 C28 H28B 109.5
H28A C28 H28B 109.5
N13 C28 H28C 109.5
H28A C28 H28C 109.5
H28B C28 H28C 109.5
N14 C29 C30 121.8(9)
N14 C29 H29 119.1
C30 C29 H29 119.1
N15 C30 C31 123.5(9)
N15 C30 C29 117.5(9)
C31 C30 C29 119.0(10)
C30 C31 C32 117.5(10)
C30 C31 H31 121.3
C32 C31 H31 121.3
C33 C32 C31 118.8(10)
C33 C32 H32 120.6
C31 C32 H32 120.6
C32 C33 C34 121.8(11)
C32 C33 H33 119.1
C34 C33 H33 119.1
C33 C34 N15 119.4(10)
C33 C34 C35 123.1(10)
N15 C34 C35 117.5(9)
O2 C35 C34 111.9(9)
O2 C35 H35A 109.2
C34 C35 H35A 109.2
O2 C35 H35B 109.2
C34 C35 H35B 109.2
H35A C35 H35B 107.9
F12 C36 F13 110(2)
F12 C36 F11 110(2)
F13 C36 F11 102(2)
F12 C36 S1 114(2)
F13 C36 S1 113.7(19)
F11 C36 S1 106.5(16)
F21 C37 F23 100.8(14)
F21 C37 F22 107.5(14)
F23 C37 F22 106(2)
F21 C37 S2 116(2)
F23 C37 S2 111.7(14)
F22 C37 S2 113.8(9)
F32 C38 F31 109.2(9)
F32 C38 F33 106.5(10)
F31 C38 F33 108.5(10)
F32 C38 S3 112.3(9)
F31 C38 S3 109.1(8)
F33 C38 S3 111.1(8)
F43 C39 F42 113(2)
F43 C39 F41 110.3(19)
F42 C39 F41 106.4(15)
F43 C39 S4 116.0(17)
F42 C39 S4 106.6(13)
F41 C39 S4 103.9(17)
F52 C40 F51 105.8(10)
F52 C40 F53 107.6(11)
F51 C40 F53 105.6(11)
F52 C40 S5 113.1(9)
F51 C40 S5 112.5(10)
F53 C40 S5 111.7(8)
F62 C41 F63 107.2(12)
F62 C41 F61 108.9(10)
F63 C41 F61 106.2(10)
F62 C41 S6 109.1(9)
F63 C41 S6 116.3(9)
F61 C41 S6 108.9(10)
N16 C42 C43 177.9(12)
C42 C43 H43A 109.5
C42 C43 H43B 109.5
H43A C43 H43B 109.5
C42 C43 H43C 109.5
H43A C43 H43C 109.5
H43B C43 H43C 109.5
C2 N1 C6 119.0(8)
C2 N1 Pb1 122.2(6)
C6 N1 Pb1 118.5(6)
C7 N2 N3 120.9(8)
C7 N2 Pb1 115.4(7)
N3 N2 Pb1 123.6(5)
N2 N3 C9 118.6(7)
N2 N3 C8 119.2(7)
C9 N3 C8 121.9(8)
C12 N4 C9 116.9(8)
C12 N4 Pb1 117.4(6)
C9 N4 Pb1 121.2(6)
C12 N5 C11 117.1(7)
C11 N6 N7 114.2(7)
C11 N6 C14 123.5(7)
N7 N6 C14 122.2(7)
C15 N7 N6 118.6(8)
C15 N7 Pb2 115.4(5)
N6 N7 Pb2 121.4(5)
C20 N8 C16 118.0(7)
C20 N8 Pb2 120.7(6)
C16 N8 Pb2 121.2(5)
C21 N9 N10 120.0(7)
C21 N9 Pb2 115.5(6)
N10 N9 Pb2 122.4(5)
C23 N10 N9 117.5(7)
C23 N10 C22 123.6(7)
N9 N10 C22 118.8(7)
C26 N11 C23 116.7(7)
C26 N11 Pb2 121.5(5)
C23 N11 Pb2 119.0(5)
C26 N12 C25 116.9(8)
C26 N12 Pb3 122.2(6)
C25 N12 Pb3 120.8(6)
N14 N13 C25 116.2(7)
N14 N13 C28 119.4(8)
C25 N13 C28 124.2(8)
C29 N14 N13 119.9(8)
C29 N14 Pb3 114.5(6)
N13 N14 Pb3 125.6(5)
C30 N15 C34 119.0(9)
C30 N15 Pb3 120.2(6)
C34 N15 Pb3 120.6(7)
C1 O1 Pb1 116.4(5)
C1 O1 H1 121.8
Pb1 O1 H1 121.8
C35 O2 Pb3 119.5(6)
C35 O2 H2 120.3
Pb3 O2 H2 120.3
S1 O11 Pb1 137.3(6)
S2 O21 Pb1 103.0(5)
S3 O31 Pb2 142.2(4)
S4 O41 Pb2 145.6(4)
S5 O51 Pb3 128.7(4)
S6 O61 Pb3 149.2(4)
O11 S1 O12 118.6(6)
O11 S1 O13 108.1(6)
O12 S1 O13 111.4(6)
O11 S1 C36 106.0(9)
O12 S1 C36 110.3(11)
O13 S1 C36 100.9(12)
O23 S2 O21 116.6(6)
O23 S2 O22 116.5(5)
O21 S2 O22 110.9(5)
O23 S2 C37 104.4(5)
O21 S2 C37 106.7(9)
O22 S2 C37 99.4(9)
O33 S3 O32 117.4(5)
O33 S3 O31 113.2(4)
O32 S3 O31 113.0(4)
O33 S3 C38 104.8(5)
O32 S3 C38 104.9(5)
O31 S3 C38 101.3(5)
O42 S4 O43 115.4(5)
O42 S4 O41 116.8(4)
O43 S4 O41 113.6(4)
O42 S4 C39 105.1(8)
O43 S4 C39 104.0(9)
O41 S4 C39 99.1(6)
O53 S5 O51 113.9(4)
O53 S5 O52 115.6(4)
O51 S5 O52 113.5(4)
O53 S5 C40 104.4(5)
O51 S5 C40 103.6(5)
O52 S5 C40 104.0(5)
O63 S6 O61 114.7(5)
O63 S6 O62 109.7(6)
O61 S6 O62 112.7(5)
O63 S6 C41 108.3(6)
O61 S6 C41 103.7(5)
O62 S6 C41 107.2(6)
N1 Pb1 O11 80.2(3)
N1 Pb1 O1 63.6(2)
O11 Pb1 O1 81.5(3)
N1 Pb1 N2 66.1(3)
O11 Pb1 N2 82.7(3)
O1 Pb1 N2 129.0(2)
N1 Pb1 N4 125.6(2)
O11 Pb1 N4 91.2(3)
O1 Pb1 N4 167.3(2)
N2 Pb1 N4 59.5(2)
N1 Pb1 O21 66.3(2)
O11 Pb1 O21 146.2(3)
O1 Pb1 O21 79.6(3)
N2 Pb1 O21 87.8(3)
N4 Pb1 O21 111.6(3)
N8 Pb2 O41 81.3(2)
N8 Pb2 O31 74.5(2)
O41 Pb2 O31 155.6(2)
N8 Pb2 N9 65.1(2)
O41 Pb2 N9 78.54(19)
O31 Pb2 N9 88.3(2)
N8 Pb2 N7 64.7(2)
O41 Pb2 N7 93.1(2)
O31 Pb2 N7 79.6(2)
N9 Pb2 N7 129.8(2)
N8 Pb2 N11 121.6(2)
O41 Pb2 N11 98.9(2)
O31 Pb2 N11 91.2(2)
N9 Pb2 N11 58.0(2)
N7 Pb2 N11 167.2(2)
N15 Pb3 O2 65.2(3)
N15 Pb3 O51 75.4(2)
O2 Pb3 O51 84.2(2)
N15 Pb3 O61 73.9(2)
O2 Pb3 O61 90.1(2)
O51 Pb3 O61 148.3(2)
N15 Pb3 N14 65.8(3)
O2 Pb3 N14 130.1(2)
O51 Pb3 N14 74.8(2)
O61 Pb3 N14 85.6(2)
N15 Pb3 N12 123.5(3)
O2 Pb3 N12 160.5(2)
O51 Pb3 N12 81.8(2)
O61 Pb3 N12 108.9(2)
N14 Pb3 N12 58.4(2)

loop_
_geom_bond_atom_site_label_1
_geom_bond_atom_site_label_2
_geom_bond_distance
C1 O1 1.413(11)
C1 C2 1.514(13)
C1 H1A 0.9700
C1 H1B 0.9700
C2 N1 1.348(12)
C2 C3 1.374(13)
C3 C4 1.372(13)
C3 H3 0.9300
C4 C5 1.374(13)
C4 H4 0.9300
C5 C6 1.389(12)
C5 H5 0.9300
C6 N1 1.352(11)
C6 C7 1.444(12)
C7 N2 1.280(11)
C7 H7 0.9300
C8 N3 1.459(11)
C8 H8A 0.9600
C8 H8B 0.9600
C8 H8C 0.9600
C9 N4 1.354(11)
C9 C10 1.357(12)
C9 N3 1.393(10)
C10 C11 1.413(12)
C10 H10 0.9300
C11 N5 1.359(11)
C11 N6 1.364(11)
C12 N4 1.317(10)
C12 N5 1.352(11)
C12 C13 1.506(12)
C13 H13A 0.9600
C13 H13B 0.9600
C13 H13C 0.9600
C14 N6 1.463(11)
C14 H14A 0.9600
C14 H14B 0.9600
C14 H14C 0.9600
C15 N7 1.297(11)
C15 C16 1.455(12)
C15 H15 0.9300
C16 N8 1.358(11)
C16 C17 1.377(12)
C17 C18 1.378(12)
C17 H17 0.9300
C18 C19 1.376(12)
C18 H18 0.9300
C19 C20 1.391(12)
C19 H19 0.9300
C20 N8 1.341(10)
C20 C21 1.463(12)
C21 N9 1.267(10)
C21 H21 0.9300
C22 N10 1.469(10)
C22 H22A 0.9600
C22 H22B 0.9600
C22 H22C 0.9600
C23 N10 1.359(10)
C23 N11 1.368(10)
C23 C24 1.370(12)
C24 C25 1.410(12)
C24 H24 0.9300
C25 N12 1.339(11)
C25 N13 1.396(12)
C26 N11 1.297(10)
C26 N12 1.318(11)
C26 C27 1.503(12)
C27 H27A 0.9600
C27 H27B 0.9600
C27 H27C 0.9600
C28 N13 1.449(12)
C28 H28A 0.9600
C28 H28B 0.9600
C28 H28C 0.9600
C29 N14 1.290(11)
C29 C30 1.466(13)
C29 H29 0.9300
C30 N15 1.347(12)
C30 C31 1.367(13)
C31 C32 1.424(15)
C31 H31 0.9300
C32 C33 1.363(15)
C32 H32 0.9300
C33 C34 1.374(14)
C33 H33 0.9300
C34 N15 1.382(12)
C34 C35 1.494(14)
C35 O2 1.399(12)
C35 H35A 0.9700
C35 H35B 0.9700
C36 F12 1.28(3)
C36 F13 1.41(3)
C36 F11 1.47(3)
C36 S1 1.74(3)
C37 F21 1.24(2)
C37 F23 1.30(3)
C37 F22 1.309(16)
C37 S2 1.769(15)
C38 F32 1.304(12)
C38 F31 1.331(12)
C38 F33 1.341(13)
C38 S3 1.824(12)
C39 F43 1.15(3)
C39 F42 1.365(17)
C39 F41 1.44(2)
C39 S4 1.81(2)
C40 F52 1.312(13)
C40 F51 1.342(14)
C40 F53 1.367(14)
C40 S5 1.770(13)
C41 F62 1.295(14)
C41 F63 1.306(12)
C41 F61 1.389(14)
C41 S6 1.734(13)
C42 N16 1.122(12)
C42 C43 1.423(15)
C43 H43A 0.9600
C43 H43B 0.9600
C43 H43C 0.9600
N1 Pb1 2.474(7)
N2 N3 1.365(10)
N2 Pb1 2.580(7)
N4 Pb1 2.689(8)
N6 N7 1.374(9)
N7 Pb2 2.636(7)
N8 Pb2 2.441(7)
N9 N10 1.379(9)
N9 Pb2 2.615(6)
N11 Pb2 2.747(7)
N12 Pb3 2.747(7)
N13 N14 1.350(10)
N14 Pb3 2.625(8)
N15 Pb3 2.464(8)
O1 Pb1 2.571(6)
O1 H1 0.9300
O2 Pb3 2.509(7)
O2 H2 0.9300
O11 S1 1.375(8)
O11 Pb1 2.554(8)
O12 S1 1.398(10)
O13 S1 1.623(11)
O21 S2 1.429(9)
O21 Pb1 2.752(9)
O22 S2 1.457(9)
O23 S2 1.429(7)
O31 S3 1.454(7)
O31 Pb2 2.552(6)
O32 S3 1.440(6)
O33 S3 1.413(7)
O41 S4 1.444(6)
O41 Pb2 2.481(6)
O42 S4 1.405(6)
O43 S4 1.414(7)
O51 S5 1.443(6)
O51 Pb3 2.535(6)
O52 S5 1.444(7)
O53 S5 1.432(7)
O61 S6 1.445(6)
O61 Pb3 2.569(6)
O62 S6 1.488(9)
O63 S6 1.366(8)

loop_
_platon_squeeze_void_nr
_platon_squeeze_void_average_x
_platon_squeeze_void_average_y
_platon_squeeze_void_average_z
_platon_squeeze_void_volume
_platon_squeeze_void_count_electrons
1 0.000 -0.002 0.500 607.5 86.8
